data_7249205
loop_
_publ_author_name
'Lee, Chia-Yi'
'Usman, Muhammad'
'Wang, Song-Wei'
'Thapa, Kedar Bahadur'
'Chen, Tsun-Ren'
'Chen, Jhy-Der'

_publ_section_title
;
 Designed synthesis of Co(ii) coordination polymers for evaluation of
 structural transformations
;
_journal_issue 36
_journal_name_full CrystEngComm
_journal_page_first 5099
_journal_page_last 5107
_journal_paper_doi 10.1039/D4CE00723A
_journal_volume 26
_journal_year 2024
_chemical_formula_sum 'C29 H28 Co N4 O8'
_chemical_formula_weight 619.48
_space_group_crystal_system monoclinic
_space_group_IT_number 15
_space_group_name_Hall '-C 2yc'
_space_group_name_H-M_alt 'C 1 2/c 1'
_atom_sites_solution_hydrogens mixed
_audit_creation_method SHELXL-2017/1
_audit_update_record
;
2024-07-09 deposited with the CCDC.	2024-08-13 downloaded from the CCDC.
;
_cell_angle_alpha 90
_cell_angle_beta 95.3715(13)
_cell_angle_gamma 90
_cell_formula_units_Z 4
_cell_length_a 27.7041(11)
_cell_length_b 9.3364(4)
_cell_length_c 10.6200(4)
_cell_measurement_reflns_used 9930
_cell_measurement_temperature 296(2)
_cell_measurement_theta_max 28.18
_cell_measurement_theta_min 2.30
_cell_volume 2734.87(19)
_computing_cell_refinement 'Bruker SAINT'
_computing_data_collection 'Bruker APEX2'
_computing_data_reduction 'Bruker SAINT'
_computing_molecular_graphics 'Bruker SHELXTL'
_computing_publication_material 'Bruker SHELXTL'
_computing_structure_refinement 'SHELXL-2017/1 (Sheldrick, 2017)'
_computing_structure_solution 'SHELXS-97 (Sheldrick 2008)'
_diffrn_ambient_temperature 296(2)
_diffrn_measured_fraction_theta_full 1.000
_diffrn_measured_fraction_theta_max 0.999
_diffrn_measurement_device_type 'Bruker APEX-II CCD'
_diffrn_measurement_method '\f and \w scans'
_diffrn_radiation_type MoK\a
_diffrn_radiation_wavelength 0.71073
_diffrn_reflns_av_R_equivalents 0.0512
_diffrn_reflns_av_unetI/netI 0.0319
_diffrn_reflns_Laue_measured_fraction_full 1.000
_diffrn_reflns_Laue_measured_fraction_max 0.999
_diffrn_reflns_limit_h_max 36
_diffrn_reflns_limit_h_min -36
_diffrn_reflns_limit_k_max 12
_diffrn_reflns_limit_k_min -12
_diffrn_reflns_limit_l_max 14
_diffrn_reflns_limit_l_min -14
_diffrn_reflns_number 30948
_diffrn_reflns_point_group_measured_fraction_full 1.000
_diffrn_reflns_point_group_measured_fraction_max 0.999
_diffrn_reflns_theta_full 25.242
_diffrn_reflns_theta_max 28.274
_diffrn_reflns_theta_min 1.477
_exptl_absorpt_coefficient_mu 0.687
_exptl_absorpt_correction_T_max 0.7457
_exptl_absorpt_correction_T_min 0.6053
_exptl_absorpt_correction_type multi-scan
_exptl_absorpt_process_details 'SADABS V2008/1 (Bruker AXS, 2008)'
_exptl_crystal_colour pink
_exptl_crystal_density_diffrn 1.505
_exptl_crystal_description plate
_exptl_crystal_F_000 1284
_exptl_crystal_size_max 0.400
_exptl_crystal_size_mid 0.100
_exptl_crystal_size_min 0.100
_refine_diff_density_max 0.324
_refine_diff_density_min -0.261
_refine_diff_density_rms 0.051
_refine_ls_extinction_method none
_refine_ls_goodness_of_fit_ref 1.027
_refine_ls_hydrogen_treatment mixed
_refine_ls_matrix_type full
_refine_ls_number_parameters 200
_refine_ls_number_reflns 3382
_refine_ls_number_restraints 0
_refine_ls_restrained_S_all 1.027
_refine_ls_R_factor_all 0.0575
_refine_ls_R_factor_gt 0.0343
_refine_ls_shift/su_max 0.000
_refine_ls_shift/su_mean 0.000
_refine_ls_structure_factor_coef Fsqd
_refine_ls_weighting_details 'w=1/[\s^2^(Fo^2^)+(0.0425P)^2^+1.6437P] where P=(Fo^2^+2Fc^2^)/3'
_refine_ls_weighting_scheme calc
_refine_ls_wR_factor_gt 0.0795
_refine_ls_wR_factor_ref 0.0895
_reflns_Friedel_coverage 0.000
_reflns_number_gt 2483
_reflns_number_total 3382
_reflns_threshold_expression 'I > 2\s(I)'
_cod_data_source_file d4ce00723a2.cif
_cod_data_source_block 4
_cod_depositor_comments
;
The following automatic conversions were performed:

data item '_exptl_absorpt_correction_type' value 'multi_scan' was
changed to 'multi-scan' in accordance with the
/home/data/users/saulius/crontab/automatic-downloads/rss-feeds/RSC/lib/dictionaries/cif_core.dic
dictionary named 'cif_core.dic' version 2.4.2 last updated on
2011-04-26.

Automatic conversion script
Id: cif_fix_values 8170 2020-07-09 18:12:32Z antanas 

 Adding full bibliography for 7249203--7249207.cif.
;
_cod_original_sg_symbol_H-M 'C 2/c'
_cod_database_code 7249205
_shelx_shelxl_version_number 2017/1
_shelx_space_group_comment
; 
The symmetry employed for this shelxl refinement is uniquely defined 
by the following loop, which should always be used as a source of 
symmetry information in preference to the above space-group names. 
They are only intended as comments. 
;
_shelx_estimated_absorpt_t_min 0.771
_shelx_estimated_absorpt_t_max 0.934

loop_
_space_group_symop_operation_xyz
'x, y, z'
'-x, y, -z+1/2'
'x+1/2, y+1/2, z'
'-x+1/2, y+1/2, -z+1/2'
'-x, -y, -z'
'x, -y, z-1/2'
'-x+1/2, -y+1/2, -z'
'x+1/2, -y+1/2, z-1/2'

loop_
_atom_site_label
_atom_site_type_symbol
_atom_site_fract_x
_atom_site_fract_y
_atom_site_fract_z
_atom_site_U_iso_or_equiv
_atom_site_adp_type
_atom_site_occupancy
_atom_site_site_symmetry_order
_atom_site_calc_flag
_atom_site_refinement_flags_posn
_atom_site_refinement_flags_adp
_atom_site_refinement_flags_occupancy
_atom_site_disorder_assembly
_atom_site_disorder_group
Co Co 0.250000 0.250000 0.000000 0.02577(11) Uani 1 2 d S . P . .
O1 O 0.46473(7) -0.0936(3) -0.3968(2) 0.0888(7) Uani 1 1 d . . . . .
O2 O 0.18641(4) 0.14964(15) -0.06616(12) 0.0356(3) Uani 1 1 d . . . . .
O3 O 0.20901(5) 0.07624(14) -0.25137(13) 0.0384(3) Uani 1 1 d . . . . .
O4 O 0.23926(6) 0.18757(19) 0.18420(14) 0.0379(3) Uani 1 1 d . . . . .
N1 N 0.29460(5) 0.05470(16) -0.03252(14) 0.0304(3) Uani 1 1 d . . . . .
N2 N 0.44059(6) -0.0771(2) -0.1992(2) 0.0586(6) Uani 1 1 d . . . . .
H2A H 0.449217 -0.080821 -0.119313 0.070 Uiso 1 1 calc R U . . .
C1 C 0.28942(7) -0.0664(2) 0.03120(19) 0.0384(5) Uani 1 1 d . . . . .
H1A H 0.266096 -0.069442 0.088692 0.046 Uiso 1 1 calc R U . . .
C2 C 0.31678(8) -0.1872(2) 0.0163(2) 0.0458(5) Uani 1 1 d . . . . .
H2B H 0.312250 -0.268961 0.063798 0.055 Uiso 1 1 calc R U . . .
C3 C 0.35110(7) -0.1852(2) -0.0701(2) 0.0414(5) Uani 1 1 d . . . . .
H3A H 0.370188 -0.265253 -0.081281 0.050 Uiso 1 1 calc R U . . .
C4 C 0.35654(6) -0.0620(2) -0.1396(2) 0.0367(4) Uani 1 1 d . . . . .
C5 C 0.32793(7) 0.0545(2) -0.1159(2) 0.0357(4) Uani 1 1 d . . . . .
H5A H 0.332124 0.138252 -0.160991 0.043 Uiso 1 1 calc R U . . .
C6 C 0.38962(8) -0.0565(3) -0.2442(2) 0.0533(6) Uani 1 1 d . . . . .
H6A H 0.379941 -0.130171 -0.305849 0.064 Uiso 1 1 calc R U . . .
H6B H 0.385902 0.035507 -0.286385 0.064 Uiso 1 1 calc R U . . .
C7 C 0.47390(8) -0.0902(3) -0.2820(3) 0.0623(8) Uani 1 1 d . . . . .
C8 C 0.17927(6) 0.08263(18) -0.16935(17) 0.0287(4) Uani 1 1 d . . . . .
C9 C 0.13206(6) 0.00509(19) -0.19430(17) 0.0300(4) Uani 1 1 d . . . . .
C10 C 0.12437(7) -0.0888(2) -0.29450(19) 0.0366(4) Uani 1 1 d . . . . .
H10A H 0.147978 -0.099709 -0.350513 0.044 Uiso 1 1 calc R U . . .
C11 C 0.08169(7) -0.1672(2) -0.3124(2) 0.0386(5) Uani 1 1 d . . . . .
H11A H 0.077360 -0.231032 -0.379726 0.046 Uiso 1 1 calc R U . . .
C12 C 0.04570(7) -0.1522(2) -0.2326(2) 0.0370(4) Uani 1 1 d . . . . .
C13 C 0.05309(8) -0.0542(3) -0.1355(2) 0.0622(7) Uani 1 1 d . . . . .
H13A H 0.028924 -0.040052 -0.081605 0.075 Uiso 1 1 calc R U . . .
C14 C 0.09550(8) 0.0231(3) -0.1165(2) 0.0544(6) Uani 1 1 d . . . . .
H14A H 0.099469 0.088436 -0.050271 0.065 Uiso 1 1 calc R U . . .
C15 C 0.000000 -0.2406(3) -0.250000 0.0434(7) Uani 1 2 d S T P . .
H15A H 0.001520 -0.301864 -0.323290 0.052 Uiso 1 1 d R U . . .
H4C H 0.2561(10) 0.238(3) 0.225(3) 0.056(9) Uiso 1 1 d . . . . .
H4D H 0.2309(10) 0.110(3) 0.215(3) 0.078(10) Uiso 1 1 d . . . . .

loop_
_atom_site_aniso_label
_atom_site_aniso_U_11
_atom_site_aniso_U_22
_atom_site_aniso_U_33
_atom_site_aniso_U_23
_atom_site_aniso_U_13
_atom_site_aniso_U_12
Co 0.02191(17) 0.02767(17) 0.02861(18) -0.00151(15) 0.00705(12) -0.00137(14)
O1 0.0492(11) 0.1120(18) 0.1123(18) -0.0476(15) 0.0454(12) -0.0256(11)
O2 0.0263(7) 0.0446(8) 0.0370(7) -0.0114(6) 0.0081(6) -0.0058(6)
O3 0.0345(7) 0.0419(8) 0.0408(8) -0.0119(6) 0.0144(6) -0.0084(6)
O4 0.0425(9) 0.0378(8) 0.0340(8) 0.0006(7) 0.0068(7) -0.0095(7)
N1 0.0240(7) 0.0324(8) 0.0355(9) -0.0012(7) 0.0067(6) 0.0004(6)
N2 0.0324(10) 0.0557(12) 0.0929(16) 0.0094(11) 0.0331(10) 0.0057(9)
C1 0.0382(11) 0.0381(10) 0.0415(11) 0.0026(9) 0.0170(9) 0.0031(9)
C2 0.0518(13) 0.0351(10) 0.0528(13) 0.0077(10) 0.0158(11) 0.0057(10)
C3 0.0329(11) 0.0352(10) 0.0567(13) -0.0048(10) 0.0079(10) 0.0080(9)
C4 0.0219(9) 0.0407(11) 0.0488(12) -0.0053(9) 0.0103(8) -0.0014(8)
C5 0.0262(9) 0.0345(10) 0.0481(12) 0.0027(9) 0.0129(8) -0.0017(8)
C6 0.0359(12) 0.0575(14) 0.0708(16) 0.0021(12) 0.0280(11) 0.0050(10)
C7 0.0400(13) 0.0473(13) 0.106(2) -0.0096(15) 0.0411(15) -0.0060(10)
C8 0.0248(9) 0.0269(9) 0.0345(10) -0.0011(7) 0.0043(7) 0.0027(7)
C9 0.0239(9) 0.0335(9) 0.0327(10) -0.0017(8) 0.0029(7) 0.0012(7)
C10 0.0281(10) 0.0439(11) 0.0390(11) -0.0082(9) 0.0091(8) -0.0029(8)
C11 0.0309(10) 0.0414(11) 0.0440(11) -0.0110(9) 0.0059(9) -0.0023(8)
C12 0.0225(9) 0.0390(10) 0.0491(12) 0.0011(9) 0.0021(8) 0.0028(8)
C13 0.0317(12) 0.0902(19) 0.0682(17) -0.0310(15) 0.0232(11) -0.0108(12)
C14 0.0338(11) 0.0752(17) 0.0562(14) -0.0336(13) 0.0140(10) -0.0108(11)
C15 0.0241(13) 0.0406(15) 0.066(2) 0.000 0.0067(13) 0.000

loop_
_atom_type_symbol
_atom_type_description
_atom_type_scat_dispersion_real
_atom_type_scat_dispersion_imag
_atom_type_scat_source
C C 0.0033 0.0016 'International Tables Vol C Tables 4.2.6.8 and 6.1.1.4'
H H 0.0000 0.0000 'International Tables Vol C Tables 4.2.6.8 and 6.1.1.4'
N N 0.0061 0.0033 'International Tables Vol C Tables 4.2.6.8 and 6.1.1.4'
O O 0.0106 0.0060 'International Tables Vol C Tables 4.2.6.8 and 6.1.1.4'
Co Co 0.3494 0.9721 'International Tables Vol C Tables 4.2.6.8 and 6.1.1.4'

loop_
_geom_angle_atom_site_label_1
_geom_angle_atom_site_label_2
_geom_angle_atom_site_label_3
_geom_angle
_geom_angle_site_symmetry_1
_geom_angle_site_symmetry_3
_geom_angle_publ_flag
O2 Co O2 180.0 7 . ?
O2 Co O4 89.98(6) 7 . ?
O2 Co O4 90.02(6) . . ?
O2 Co O4 90.02(6) 7 7 ?
O2 Co O4 89.98(6) . 7 ?
O4 Co O4 180.0 . 7 ?
O2 Co N1 87.51(5) 7 . ?
O2 Co N1 92.49(5) . . ?
O4 Co N1 92.64(6) . . ?
O4 Co N1 87.36(6) 7 . ?
O2 Co N1 92.49(5) 7 7 ?
O2 Co N1 87.51(5) . 7 ?
O4 Co N1 87.36(6) . 7 ?
O4 Co N1 92.64(6) 7 7 ?
N1 Co N1 180.0 . 7 ?
C8 O2 Co 125.56(11) . . ?
Co O4 H4C 103(2) . . ?
Co O4 H4D 132(2) . . ?
H4C O4 H4D 119(3) . . ?
C1 N1 C5 116.67(16) . . ?
C1 N1 Co 121.57(12) . . ?
C5 N1 Co 121.76(12) . . ?
C7 N2 C6 120.1(2) . . ?
C7 N2 H2A 119.9 . . ?
C6 N2 H2A 119.9 . . ?
N1 C1 C2 123.39(17) . . ?
N1 C1 H1A 118.3 . . ?
C2 C1 H1A 118.3 . . ?
C1 C2 C3 119.1(2) . . ?
C1 C2 H2B 120.5 . . ?
C3 C2 H2B 120.5 . . ?
C2 C3 C4 118.82(19) . . ?
C2 C3 H3A 120.6 . . ?
C4 C3 H3A 120.6 . . ?
C5 C4 C3 117.66(17) . . ?
C5 C4 C6 120.43(19) . . ?
C3 C4 C6 121.76(18) . . ?
N1 C5 C4 124.38(18) . . ?
N1 C5 H5A 117.8 . . ?
C4 C5 H5A 117.8 . . ?
N2 C6 C4 113.0(2) . . ?
N2 C6 H6A 109.0 . . ?
C4 C6 H6A 109.0 . . ?
N2 C6 H6B 109.0 . . ?
C4 C6 H6B 109.0 . . ?
H6A C6 H6B 107.8 . . ?
O1 C7 N2 124.5(3) . . ?
O1 C7 C7 122.6(3) . 2_654 ?
N2 C7 C7 112.8(4) . 2_654 ?
O3 C8 O2 124.53(16) . . ?
O3 C8 C9 118.27(16) . . ?
O2 C8 C9 117.20(15) . . ?
C14 C9 C10 118.12(18) . . ?
C14 C9 C8 120.99(17) . . ?
C10 C9 C8 120.87(16) . . ?
C9 C10 C11 120.57(18) . . ?
C9 C10 H10A 119.7 . . ?
C11 C10 H10A 119.7 . . ?
C12 C11 C10 121.29(19) . . ?
C12 C11 H11A 119.4 . . ?
C10 C11 H11A 119.4 . . ?
C11 C12 C13 117.58(19) . . ?
C11 C12 C15 121.17(18) . . ?
C13 C12 C15 121.24(17) . . ?
C14 C13 C12 121.4(2) . . ?
C14 C13 H13A 119.3 . . ?
C12 C13 H13A 119.3 . . ?
C9 C14 C13 120.9(2) . . ?
C9 C14 H14A 119.5 . . ?
C13 C14 H14A 119.5 . . ?
C12 C15 C12 113.6(2) 2_554 . ?
C12 C15 H15A 108.9 2_554 . ?
C12 C15 H15A 108.8 . . ?
C12 C15 H15A 108.79(9) 2_554 2_554 ?
C12 C15 H15A 108.88(9) . 2_554 ?
H15A C15 H15A 107.7 . 2_554 ?

loop_
_geom_bond_atom_site_label_1
_geom_bond_atom_site_label_2
_geom_bond_distance
_geom_bond_site_symmetry_2
_geom_bond_publ_flag
Co O2 2.0598(12) 7 ?
Co O2 2.0599(12) . ?
Co O4 2.0890(14) . ?
Co O4 2.0890(14) 7 ?
Co N1 2.2474(15) . ?
Co N1 2.2474(15) 7 ?
O1 C7 1.222(4) . ?
O2 C8 1.261(2) . ?
O3 C8 1.255(2) . ?
O4 H4C 0.77(3) . ?
O4 H4D 0.84(3) . ?
N1 C1 1.332(2) . ?
N1 C5 1.338(2) . ?
N2 C7 1.339(3) . ?
N2 C6 1.461(3) . ?
N2 H2A 0.8600 . ?
C1 C2 1.376(3) . ?
C1 H1A 0.9300 . ?
C2 C3 1.382(3) . ?
C2 H2B 0.9300 . ?
C3 C4 1.383(3) . ?
C3 H3A 0.9300 . ?
C4 C5 1.382(3) . ?
C4 C6 1.506(3) . ?
C5 H5A 0.9300 . ?
C6 H6A 0.9700 . ?
C6 H6B 0.9700 . ?
C7 C7 1.539(6) 2_654 ?
C8 C9 1.497(2) . ?
C9 C14 1.376(3) . ?
C9 C10 1.380(3) . ?
C10 C11 1.388(3) . ?
C10 H10A 0.9300 . ?
C11 C12 1.375(3) . ?
C11 H11A 0.9300 . ?
C12 C13 1.379(3) . ?
C12 C15 1.508(3) . ?
C13 C14 1.377(3) . ?
C13 H13A 0.9300 . ?
C14 H14A 0.9300 . ?
C15 H15A 0.9700 . ?
C15 H15A 0.9700 2_554 ?
